data_2204158
loop_
_publ_author_name
'Gao, Shan'
'Liu, Ji-Wei'
'Huo, Li-Hua'
'Zhao, Hui'
'Zhao, Jing-Gui'

_publ_section_title <i>catena</i>-Poly[[tetraaquacobalt(II)]-\m-benzene-1,4-dioxyacetato-\k^2^<i>O</i>:<i>O</i>']
_journal_issue 9
_journal_name_full 'Acta Crystallographica Section E'
_journal_page_first m1242
_journal_page_last m1244
_journal_paper_doi 10.1107/S1600536804019373
_journal_volume 60
_journal_year 2004
_chemical_formula_iupac '[Co (C10 H8 O6) (H2 O1)4]'
_chemical_formula_moiety 'C10 H16 Co O10'
_chemical_formula_sum 'C10 H16 Co O10'
_chemical_formula_weight 355.16
_chemical_name_systematic
;
catena-Poly[[tetraaquacobalt(II)]-\m-benzene-1,4-dioxyacetato-\k^2^O:O']
;
_space_group_IT_number 2
_symmetry_cell_setting triclinic
_symmetry_space_group_name_Hall '-P 1'
_symmetry_space_group_name_H-M 'P -1'
_atom_sites_solution_hydrogens geom
_atom_sites_solution_primary direct
_atom_sites_solution_secondary difmap
_cell_angle_alpha 92.41(3)
_cell_angle_beta 94.98(3)
_cell_angle_gamma 96.91(3)
_cell_formula_units_Z 1
_cell_length_a 4.9218(10)
_cell_length_b 5.7966(12)
_cell_length_c 11.804(2)
_cell_measurement_reflns_used 2096
_cell_measurement_temperature 293(2)
_cell_measurement_theta_max 27.5
_cell_measurement_theta_min 3.5
_cell_volume 332.59(12)
_computing_cell_refinement RAPID-AUTO
_computing_data_collection 'RAPID-AUTO (Rigaku Corporation, 1998)'
_computing_data_reduction 'CrystalStructure (Rigaku/MSC, 2002)'
_computing_molecular_graphics 'ORTEPII (Johnson, 1976)'
_computing_publication_material SHELXL97
_computing_structure_refinement 'SHELXL97 (Sheldrick, 1997)'
_computing_structure_solution 'SHELXS97 (Sheldrick, 1997)'
_diffrn_ambient_temperature 293(2)
_diffrn_detector_area_resol_mean 10
_diffrn_measured_fraction_theta_full 0.99
_diffrn_measured_fraction_theta_max 0.99
_diffrn_measurement_device_type 'Rigaku R-AXIS RAPID'
_diffrn_measurement_method '\w scan'
_diffrn_radiation_monochromator graphite
_diffrn_radiation_source 'fine-focus sealed tube'
_diffrn_radiation_type MoK\a
_diffrn_radiation_wavelength 0.71073
_diffrn_reflns_av_R_equivalents 0.024
_diffrn_reflns_av_sigmaI/netI 0.031
_diffrn_reflns_limit_h_max 6
_diffrn_reflns_limit_h_min -6
_diffrn_reflns_limit_k_max 7
_diffrn_reflns_limit_k_min -7
_diffrn_reflns_limit_l_max 15
_diffrn_reflns_limit_l_min -15
_diffrn_reflns_number 3183
_diffrn_reflns_theta_full 27.5
_diffrn_reflns_theta_max 27.5
_diffrn_reflns_theta_min 3.5
_diffrn_standards_decay_% 0
_diffrn_standards_interval_count 0
_diffrn_standards_interval_time 0
_diffrn_standards_number 0
_exptl_absorpt_coefficient_mu 1.341
_exptl_absorpt_correction_T_max 0.794
_exptl_absorpt_correction_T_min 0.637
_exptl_absorpt_correction_type multi-scan
_exptl_absorpt_process_details '(ABSCOR; Higashi, 1995)'
_exptl_crystal_colour Pink
_exptl_crystal_density_diffrn 1.773
_exptl_crystal_density_method 'not measured'
_exptl_crystal_description Prism
_exptl_crystal_F_000 183
_exptl_crystal_size_max 0.37
_exptl_crystal_size_mid 0.26
_exptl_crystal_size_min 0.18
_refine_diff_density_max 0.367
_refine_diff_density_min -0.279
_refine_ls_extinction_method none
_refine_ls_goodness_of_fit_ref 1.05
_refine_ls_hydrogen_treatment mixed
_refine_ls_matrix_type full
_refine_ls_number_parameters 109
_refine_ls_number_reflns 1526
_refine_ls_number_restraints 6
_refine_ls_restrained_S_all 1.04
_refine_ls_R_factor_all 0.040
_refine_ls_R_factor_gt 0.032
_refine_ls_shift/su_max 0.000
_refine_ls_shift/su_mean <0.001
_refine_ls_structure_factor_coef Fsqd
_refine_ls_weighting_details 'calc w=1/[\s^2^(Fo^2^)+(0.0406P)^2^+0.0781P] where P=(Fo^2^+2Fc^2^)/3'
_refine_ls_weighting_scheme calc
_refine_ls_wR_factor_gt 0.069
_refine_ls_wR_factor_ref 0.072
_reflns_number_gt 1351
_reflns_number_total 1526
_reflns_threshold_expression I>2\s(I)
_cod_data_source_file cv6355.cif
_cod_data_source_block I
_cod_depositor_comments
;
The following automatic conversions were performed:
'_symmetry_cell_setting' value 'Triclinic' changed to 'triclinic'
according to '/home/saulius/struct/CIF-dictionaries/cif_core.dic'
dictionary named 'cif_core.dic' version 2.4.1 from
2010-06-29.

'_exptl_absorpt_correction_type' value 'Multi-scan' changed
to 'multi-scan' according to
'/home/saulius/struct/CIF-dictionaries/cif_core.dic' dictionary named
'cif_core.dic' version 2.4.1 from 2010-06-29.

Automatic conversion script
Id: cif_fix_enum 1527 2010-12-29 10:47:43Z saulius 

The following automatic conversions were performed:

'_symmetry_cell_setting' value 'Triclinic' changed to 'triclinic'
according to /home/saulius/struct/CIF-dictionaries/cif_core.dic
dictionary named 'cif_core.dic' version 2.4.1 from
2010-06-29.

'_exptl_absorpt_correction_type' value 'Multi-scan'
changed to 'multi-scan' according to
/home/saulius/struct/CIF-dictionaries/cif_core.dic dictionary named
'cif_core.dic' version 2.4.1 from 2010-06-29.

Automatic conversion script
Id: cif_fix_values 1715 2011-07-08 13:25:40Z adriana 
;
_cod_database_code 2204158
_cod_database_fobs_code 2204158

loop_
_symmetry_equiv_pos_as_xyz
'x, y, z'
'-x, -y, -z'

loop_
_atom_site_label
_atom_site_fract_x
_atom_site_fract_y
_atom_site_fract_z
_atom_site_U_iso_or_equiv
_atom_site_adp_type
_atom_site_calc_flag
_atom_site_refinement_flags
_atom_site_occupancy
_atom_site_type_symbol
Co1 0.0000 0.5000 0.5000 0.01910(10) Uani d S 1 Co
O1 0.2499(3) 0.3991(3) 0.63670(10) 0.0268(3) Uani d . 1 O
O2 -0.0180(3) 0.1039(3) 0.70310(10) 0.0274(3) Uani d . 1 O
O3 0.5985(3) 0.4387(3) 0.81820(10) 0.0282(3) Uani d . 1 O
O1W 0.2343(3) 0.3264(3) 0.38910(10) 0.0267(3) Uani d D 1 O
O2W 0.2704(3) 0.8025(3) 0.49830(10) 0.0285(3) Uani d D 1 O
C1 0.1938(4) 0.2485(3) 0.7082(2) 0.0198(4) Uani d . 1 C
C2 0.4010(4) 0.2384(4) 0.8102(2) 0.0235(4) Uani d . 1 C
C3 0.7941(4) 0.4612(4) 0.9100(2) 0.0238(4) Uani d . 1 C
C4 0.9785(4) 0.6622(4) 0.9189(2) 0.0285(5) Uani d . 1 C
C5 1.1844(4) 0.7025(4) 1.0076(2) 0.0287(5) Uani d . 1 C
H1W1 0.135(4) 0.214(3) 0.352(2) 0.040 Uiso d D 1 H
H1W2 0.332(5) 0.403(4) 0.345(2) 0.040 Uiso d D 1 H
H2W1 0.440(2) 0.787(5) 0.508(2) 0.043 Uiso d D 1 H
H2W2 0.234(4) 0.850(5) 0.4320(10) 0.043 Uiso d D 1 H
H2A 0.3072 0.2301 0.8791 0.028 Uiso calc R 1 H
H2B 0.4920 0.0999 0.8023 0.028 Uiso calc R 1 H
H4 0.9640 0.7722 0.8643 0.034 Uiso calc R 1 H
H5 1.3076 0.8381 1.0121 0.034 Uiso calc R 1 H

loop_
_atom_site_aniso_label
_atom_site_aniso_U_11
_atom_site_aniso_U_22
_atom_site_aniso_U_33
_atom_site_aniso_U_12
_atom_site_aniso_U_13
_atom_site_aniso_U_23
Co1 0.0155(2) 0.0200(2) 0.0201(2) -0.00230(10) -0.00370(10) 0.00450(10)
O1 0.0206(7) 0.0323(8) 0.0251(7) -0.0046(6) -0.0055(6) 0.0108(6)
O2 0.0242(7) 0.0272(8) 0.0272(7) -0.0074(6) -0.0050(6) 0.0044(6)
O3 0.0235(7) 0.0332(8) 0.0238(7) -0.0075(6) -0.0092(6) 0.0096(6)
O1W 0.0253(8) 0.0243(8) 0.0289(8) -0.0042(6) 0.0036(6) 0.0019(6)
O2W 0.0215(7) 0.0259(8) 0.0356(8) -0.0035(6) -0.0049(6) 0.0078(6)
C1 0.0189(9) 0.0221(9) 0.0177(9) 0.0024(7) -0.0021(7) -0.0002(7)
C2 0.0192(9) 0.0280(10) 0.0214(9) -0.0034(8) -0.0039(7) 0.0058(8)
C3 0.0187(9) 0.0330(10) 0.0186(9) 0.0003(8) -0.0027(7) 0.0022(8)
C4 0.0290(10) 0.0300(10) 0.0240(10) -0.0039(9) -0.0061(8) 0.0110(8)
C5 0.0250(10) 0.0310(10) 0.0260(10) -0.0073(8) -0.0055(8) 0.0085(9)

loop_
_atom_type_symbol
_atom_type_description
_atom_type_scat_dispersion_real
_atom_type_scat_dispersion_imag
_atom_type_scat_source
C C 0.0033 0.0016 'International Tables Vol C Tables 4.2.6.8 and 6.1.1.4'
H H 0.0000 0.0000 'International Tables Vol C Tables 4.2.6.8 and 6.1.1.4'
O O 0.0106 0.0060 'International Tables Vol C Tables 4.2.6.8 and 6.1.1.4'
Co Co 0.3494 0.9721 'International Tables Vol C Tables 4.2.6.8 and 6.1.1.4'

loop_
_geom_angle_atom_site_label_1
_geom_angle_atom_site_label_2
_geom_angle_atom_site_label_3
_geom_angle_site_symmetry_1
_geom_angle_site_symmetry_3
_geom_angle
_geom_angle_publ_flag
O1 Co1 O1 2_566 . 180.0 yes
O1 Co1 O1W . 2_566 91.79(6) yes
O1 Co1 O1W . . 88.21(6) yes
O2W Co1 O1 . 2_566 91.44(6) yes
O2W Co1 O1 . . 88.56(6) yes
O2W Co1 O1W . . 90.47(6) yes
O2W Co1 O1W . 2_566 89.53(6) yes
O2W Co1 O2W . 2_566 180.0 yes
Co1 O1W H1W1 . . 111(2) no
Co1 O1W H1W2 . . 120(2) no
Co1 O2W H2W1 . . 116(2) no
Co1 O2W H2W2 . . 103(2) no
O1W Co1 O1W . 2_566 180.00(6) no
O1 Co1 O1W 2_566 . 91.79(6) no
O1 Co1 O1W 2_566 2_566 88.21(6) no
O1 C1 C2 . . 117.7(2) no
O2 C1 O1 . . 126.2(2) no
O2 C1 C2 . . 116.1(2) no
O3 C2 C1 . . 109.9(2) no
O3 C2 H2A . . 109.7 no
O3 C2 H2B . . 109.7 no
O3 C3 C4 . . 116.3(2) no
O3 C3 C5 . 2_767 124.6(2) no
O2W Co1 O1 2_566 2_566 88.56(6) no
O2W Co1 O1 2_566 . 91.44(6) no
O2W Co1 O1W 2_566 . 89.53(6) no
O2W Co1 O1W 2_566 2_566 90.47(6) no
C1 O1 Co1 . . 129.30(10) no
C1 C2 H2A . . 109.7 no
C1 C2 H2B . . 109.7 no
C3 O3 C2 . . 117.0(2) no
C3 C4 C5 . . 121.2(2) no
C3 C4 H4 . . 119.4 no
C3 C5 H5 2_767 . 120.2 no
C4 C3 C5 . 2_767 119.2(2) no
C4 C5 C3 . 2_767 119.6(2) no
C4 C5 H5 . . 120.2 no
C5 C4 H4 . . 119.4 no
H2A C2 H2B . . 108.2 no
H1W1 O1W H1W2 . . 110(2) no
H2W1 O2W H2W2 . . 109(2) no

loop_
_geom_bond_atom_site_label_1
_geom_bond_atom_site_label_2
_geom_bond_site_symmetry_2
_geom_bond_distance
_geom_bond_publ_flag
Co1 O1 . 2.0900(10) yes
Co1 O1W . 2.118(2) yes
Co1 O2W . 2.072(2) yes
O1 C1 . 1.263(2) yes
O2 C1 . 1.252(2) yes
Co1 O1 2_566 2.0900(10) no
Co1 O1W 2_566 2.118(2) no
Co1 O2W 2_566 2.072(2) no
O1W H1W1 . 0.85(2) no
O1W H1W2 . 0.84(2) no
O2W H2W1 . 0.85(2) no
O2W H2W2 . 0.85(2) no
O3 C3 . 1.377(2) no
O3 C2 . 1.416(2) no
C1 C2 . 1.517(2) no
C2 H2A . 0.9700 no
C2 H2B . 0.9700 no
C3 C4 . 1.382(3) no
C3 C5 2_767 1.394(3) no
C4 C5 . 1.384(3) no
C4 H4 . 0.9300 no
C5 C3 2_767 1.394(3) no
C5 H5 . 0.9300 no

loop_
_geom_hbond_atom_site_label_D
_geom_hbond_atom_site_label_H
_geom_hbond_atom_site_label_A
_geom_hbond_site_symmetry_A
_geom_hbond_distance_DH
_geom_hbond_distance_HA
_geom_hbond_distance_DA
_geom_hbond_angle_DHA
_geom_hbond_publ_flag
O1W H1W1 O2 2_556 0.85(2) 1.930(10) 2.733(2) 158(2) yes
O1W H1W2 O1 2_666 0.84(2) 2.22(2) 2.876(2) 135(2) yes
O1W H1W2 O3 2_666 0.84(2) 2.21(2) 2.979(2) 153(2) yes
O2W H2W2 O2 2_566 0.85(2) 1.890(10) 2.692(2) 158(2) yes
O2W H2W1 O1W 2_666 0.85(2) 2.120(10) 2.869(2) 148(2) yes

loop_
_geom_torsion_atom_site_label_1
_geom_torsion_atom_site_label_2
_geom_torsion_atom_site_label_3
_geom_torsion_atom_site_label_4
_geom_torsion_site_symmetry_1
_geom_torsion_site_symmetry_4
_geom_torsion
_geom_torsion_publ_flag
Co1 O1 C1 O2 . . 10.0(3) no
Co1 O1 C1 C2 . . -170.30(10) no
O1 C1 C2 O3 . . 12.5(3) no
O2 C1 C2 O3 . . -167.8(2) no
O3 C3 C4 C5 . . -179.7(2) no
O1W Co1 O1 C1 . . -107.9(2) no
O1W Co1 O1 C1 2_566 . 72.1(2) no
O2W Co1 O1 C1 . . 161.6(2) no
O2W Co1 O1 C1 2_566 . -18.5(2) no
C2 O3 C3 C4 . . -177.5(2) no
C2 O3 C3 C5 . 2_767 2.3(3) no
C3 O3 C2 C1 . . 176.9(2) no
C3 C4 C5 C3 . 2_767 -0.4(4) no
C5 C3 C4 C5 2_767 . 0.4(4) no
